data_7009026
loop_
_publ_author_name
'da Silva, M. F\'atima C. Guedes'
'Pombeiro, Armando J. L.'
'Geremia, Silvano'
'Zangrando, Ennio'
'Calligaris, Mario'
'Zinchenko, Andrey V.'
'Kukushkin, Vadim Yu.'

_publ_section_title
;
 Unusual pathways for the reaction between [MCl2(Me2SO)4]
 (M&#x2005;=&#x2005;Os, Ru) and hydrazine dihydrochloride:
 deoxygenation of sulfoxides vs. coordination of hydrazinium
;
_journal_issue 8
_journal_name_full 'Journal of the Chemical Society, Dalton Transactions'
_journal_page_first 1363
_journal_paper_doi 10.1039/a908170d
_journal_year 2000
_chemical_formula_structural 'Os(III) (Cl 1-)3 (NH3)2 S(CH3)2 '
_chemical_formula_sum 'C2 H12 Cl3 N2 Os S'
_chemical_formula_weight 392.75
_chemical_name_systematic
;
 mer-cis-trichloro diammine dimethylsulfide osmium(III)
;
_space_group_IT_number 14
_symmetry_cell_setting monoclinic
_symmetry_space_group_name_Hall '-P 2ybc'
_symmetry_space_group_name_H-M 'P 1 21/c 1'
_atom_sites_solution_hydrogens geom
_atom_sites_solution_primary Patterson
_atom_sites_solution_secondary difmap
_audit_creation_method SHELXL
_cell_angle_alpha 90.00
_cell_angle_beta 99.430(10)
_cell_angle_gamma 90.00
_cell_formula_units_Z 4
_cell_length_a 9.5765(10)
_cell_length_b 8.9186(8)
_cell_length_c 11.8001(9)
_cell_measurement_reflns_used 25
_cell_measurement_temperature 293(2)
_cell_measurement_theta_max 17
_cell_measurement_theta_min 13
_cell_volume 994.22(16)
_computing_cell_refinement 'CELDIM (Enraf Nonius)'
_computing_data_collection 'CAD4 package (Enraf Nonius)'
_computing_data_reduction 'local program'
_computing_molecular_graphics
;
locally modified version of ORTEP (Johnson, 1965; Mallinson & Muir, 1985)
;
_computing_structure_refinement 'SHELXL-97 (Sheldrick, 1997)'
_computing_structure_solution 'SHELXS-86 (Sheldrick, 1990)'
_diffrn_ambient_temperature 293(2)
_diffrn_measurement_device 'Enraf-Nonius CAD4'
_diffrn_measurement_method 'w/2\q scans'
_diffrn_radiation_monochromator graphite
_diffrn_radiation_source 'fine-focus sealed tube'
_diffrn_radiation_type MoK\a
_diffrn_radiation_wavelength 0.71073
_diffrn_reflns_av_R_equivalents 0.0448
_diffrn_reflns_av_sigmaI/netI 0.0195
_diffrn_reflns_limit_h_max 13
_diffrn_reflns_limit_h_min -13
_diffrn_reflns_limit_k_max 12
_diffrn_reflns_limit_k_min 0
_diffrn_reflns_limit_l_max 16
_diffrn_reflns_limit_l_min 0
_diffrn_reflns_number 2896
_diffrn_reflns_theta_max 29.97
_diffrn_reflns_theta_min 2.16
_diffrn_standards_decay_% 3
_diffrn_standards_interval_time 60
_diffrn_standards_number 3
_exptl_absorpt_coefficient_mu 13.774
_exptl_absorpt_correction_T_max 100.0
_exptl_absorpt_correction_T_min 29.24
_exptl_absorpt_correction_type psi-scan
_exptl_crystal_colour 'deep red'
_exptl_crystal_density_diffrn 2.624
_exptl_crystal_F_000 724
_exptl_crystal_size_max 0.50
_exptl_crystal_size_mid 0.40
_exptl_crystal_size_min 0.15
_refine_diff_density_max 1.259
_refine_diff_density_min -1.040
_refine_diff_density_rms 0.210
_refine_ls_extinction_method none
_refine_ls_goodness_of_fit_all 1.059
_refine_ls_goodness_of_fit_obs 1.099
_refine_ls_hydrogen_treatment noref
_refine_ls_matrix_type full
_refine_ls_number_parameters 86
_refine_ls_number_reflns 2896
_refine_ls_number_restraints 0
_refine_ls_restrained_S_all 1.059
_refine_ls_restrained_S_obs 1.099
_refine_ls_R_factor_all 0.0336
_refine_ls_R_factor_obs 0.0291
_refine_ls_shift/esd_max -0.001
_refine_ls_shift/esd_mean 0.000
_refine_ls_structure_factor_coef Fsqd
_refine_ls_weighting_details 'w=1/[\s^2^(Fo^2^)+(0.0510P)^2^+2.0582P] where P=(Fo^2^+2Fc^2^)/3'
_refine_ls_weighting_scheme calc
_refine_ls_wR_factor_all 0.0787
_refine_ls_wR_factor_obs 0.0771
_reflns_number_observed 2594
_reflns_number_total 2896
_reflns_observed_criterion >2sigma(I)
_cod_data_source_file a908170d.txt
_cod_data_source_block 2
_cod_depositor_comments
;
The following automatic conversions were performed:
'_exptl_absorpt_correction_type' value 'psi scan' changed to 'psi-scan'
according to '/home/saulius/struct/CIF-dictionaries/cif_core.dic'
dictionary named 'cif_core.dic' version 2.4.1 from 2010-06-29.

Automatic conversion script
Id: cif_fix_enum 1527 2010-12-29 10:47:43Z saulius 

The following automatic conversions were performed:

'_refine_ls_weighting_scheme' value 'calc
w=1/[\s^2^(Fo^2^)+(0.0510P)^2^+2.0582P] where P=(Fo^2^+2Fc^2^)/3' was
changed to 'calc'. New tag '_refine_ls_weighting_details' was
created. The value of the new tag was set to
'w=1/[\s^2^(Fo^2^)+(0.0510P)^2^+2.0582P] where P=(Fo^2^+2Fc^2^)/3'.

Automatic conversion script
Id: cif_fix_values 3143 2015-03-26 13:38:13Z robertas 
;
_cod_original_cell_volume 994.2(2)
_cod_original_sg_symbol_H-M 'P 21/c (N.14)'
_cod_database_code 7009026
_diffrn_standards_decay_corr_max 1.106
_diffrn_standards_decay_corr_min 0.997

loop_
_symmetry_equiv_pos_as_xyz
'x, y, z'
'-x, y+1/2, -z+1/2'
'-x, -y, -z'
'x, -y-1/2, z-1/2'

loop_
_atom_site_aniso_label
_atom_site_aniso_U_11
_atom_site_aniso_U_22
_atom_site_aniso_U_33
_atom_site_aniso_U_23
_atom_site_aniso_U_13
_atom_site_aniso_U_12
Os 0.02549(10) 0.02109(11) 0.02494(10) 0.00010(6) 0.00449(7) -0.00018(6)
Cl1 0.0413(7) 0.0309(6) 0.0403(6) -0.0090(5) 0.0005(5) -0.0025(5)
Cl2 0.0352(6) 0.0244(5) 0.0400(6) -0.0054(4) 0.0084(5) -0.0011(4)
Cl3 0.0565(8) 0.0309(6) 0.0311(5) 0.0049(5) 0.0083(5) -0.0010(5)
S1 0.0278(5) 0.0290(6) 0.0435(6) -0.0055(5) 0.0063(5) 0.0015(5)
N1 0.027(2) 0.032(2) 0.048(3) -0.002(2) 0.011(2) -0.001(2)
N2 0.048(3) 0.041(3) 0.030(2) 0.007(2) 0.004(2) -0.004(2)
C1 0.050(4) 0.068(5) 0.064(4) 0.005(4) 0.026(3) -0.008(3)
C2 0.040(3) 0.049(4) 0.053(4) -0.010(3) -0.003(3) 0.003(2)

loop_
_atom_site_label
_atom_site_type_symbol
_atom_site_fract_x
_atom_site_fract_y
_atom_site_fract_z
_atom_site_U_iso_or_equiv
_atom_site_thermal_displace_type
_atom_site_occupancy
_atom_site_calc_flag
_atom_site_refinement_flags
_atom_site_disorder_group
Os Os 0.30541(2) 0.39087(2) 0.794040(14) 0.02380(7) Uani 1 d . .
Cl1 Cl 0.3538(2) 0.61284(14) 0.90279(12) 0.0382(3) Uani 1 d . .
Cl2 Cl 0.25897(13) 0.15653(14) 0.70322(11) 0.0330(2) Uani 1 d . .
Cl3 Cl 0.2939(2) 0.52517(15) 0.61806(11) 0.0394(3) Uani 1 d . .
S1 S 0.06530(13) 0.4427(2) 0.79359(12) 0.0334(2) Uani 1 d . .
N1 N 0.5257(5) 0.3589(5) 0.7929(4) 0.0354(9) Uani 1 d . .
H1A H 0.5548(12) 0.4232(36) 0.7441(30) 0.053 Uiso 1 calc R .
H1B H 0.5406(7) 0.2655(17) 0.7711(39) 0.053 Uiso 1 calc R .
H1C H 0.5736(6) 0.3746(51) 0.8632(10) 0.053 Uiso 1 calc R .
N2 N 0.3379(5) 0.2694(6) 0.9484(4) 0.0397(10) Uani 1 d . .
H2A H 0.2546(6) 0.2470(49) 0.9683(23) 0.059 Uiso 1 calc R .
H2B H 0.3882(46) 0.3244(22) 1.0034(11) 0.059 Uiso 1 calc R .
H2C H 0.3845(47) 0.1852(28) 0.9390(13) 0.059 Uiso 1 calc R .
C1 C -0.0045(8) 0.3254(10) 0.8954(7) 0.059(2) Uani 1 d . .
H1A H 0.0402(47) 0.3506(47) 0.9718(7) 0.088 Uiso 1 calc R .
H1B H 0.0139(56) 0.2221(11) 0.8802(33) 0.088 Uiso 1 calc R .
H1C H -0.1048(13) 0.3409(51) 0.8883(36) 0.088 Uiso 1 calc R .
C2 C -0.0395(7) 0.3778(8) 0.6631(6) 0.0484(15) Uani 1 d . .
H2A H -0.0011(35) 0.4159(51) 0.5986(6) 0.073 Uiso 1 calc R .
H2B H -0.1351(15) 0.4124(53) 0.6591(24) 0.073 Uiso 1 calc R .
H2C H -0.0385(48) 0.2701(8) 0.6616(22) 0.073 Uiso 1 calc R .

loop_
_atom_type_symbol
_atom_type_description
_atom_type_scat_dispersion_real
_atom_type_scat_dispersion_imag
_atom_type_scat_source
C C 0.0033 0.0016 'International Tables Vol C Tables 4.2.6.8 and 6.1.1.4'
H H 0.0000 0.0000 'International Tables Vol C Tables 4.2.6.8 and 6.1.1.4'
Os Os -1.2165 7.6030 'International Tables Vol C Tables 4.2.6.8 and 6.1.1.4'
Cl Cl 0.1484 0.1585 'International Tables Vol C Tables 4.2.6.8 and 6.1.1.4'
S S 0.1246 0.1234 'International Tables Vol C Tables 4.2.6.8 and 6.1.1.4'
N N 0.0061 0.0033 'International Tables Vol C Tables 4.2.6.8 and 6.1.1.4'

loop_
_geom_angle_atom_site_label_1
_geom_angle_atom_site_label_2
_geom_angle_atom_site_label_3
_geom_angle
_geom_angle_site_symmetry_1
_geom_angle_site_symmetry_3
_geom_angle_publ_flag
N2 Os N1 86.0(2) . . ?
N2 Os S1 96.29(15) . . ?
N1 Os S1 176.30(13) . . ?
N2 Os Cl2 85.81(14) . . ?
N1 Os Cl2 89.53(13) . . ?
S1 Os Cl2 93.54(4) . . ?
N2 Os Cl1 88.47(15) . . ?
N1 Os Cl1 90.52(14) . . ?
S1 Os Cl1 86.63(5) . . ?
Cl2 Os Cl1 174.26(5) . . ?
N2 Os Cl3 174.06(15) . . ?
N1 Os Cl3 88.07(14) . . ?
S1 Os Cl3 89.65(5) . . ?
Cl2 Os Cl3 94.08(5) . . ?
Cl1 Os Cl3 91.66(5) . . ?
C2 S1 C1 99.7(4) . . ?
C2 S1 Os 110.5(2) . . ?
C1 S1 Os 110.8(3) . . ?

loop_
_geom_bond_atom_site_label_1
_geom_bond_atom_site_label_2
_geom_bond_distance
_geom_bond_site_symmetry_2
_geom_bond_publ_flag
Os N2 2.099(4) . ?
Os N1 2.131(4) . ?
Os S1 2.3446(13) . ?
Os Cl2 2.3576(12) . ?
Os Cl1 2.3634(12) . ?
Os Cl3 2.3841(12) . ?
S1 C2 1.791(6) . ?
S1 C1 1.802(7) . ?

loop_
_geom_torsion_atom_site_label_1
_geom_torsion_atom_site_label_2
_geom_torsion_atom_site_label_3
_geom_torsion_atom_site_label_4
_geom_torsion
_geom_torsion_site_symmetry_1
_geom_torsion_site_symmetry_2
_geom_torsion_site_symmetry_3
_geom_torsion_site_symmetry_4
_geom_torsion_publ_flag
N2 Os S1 C2 -124.2(3) . . . . ?
N1 Os S1 C2 107.9(22) . . . . ?
Cl2 Os S1 C2 -38.0(3) . . . . ?
Cl1 Os S1 C2 147.7(3) . . . . ?
Cl3 Os S1 C2 56.0(3) . . . . ?
N2 Os S1 C1 -14.7(3) . . . . ?
N1 Os S1 C1 -142.6(22) . . . . ?
Cl2 Os S1 C1 71.5(3) . . . . ?
Cl1 Os S1 C1 -102.8(3) . . . . ?
Cl3 Os S1 C1 165.5(3) . . . . ?
